data_2242647
loop_
_publ_author_name
'Elkin, Igor'
'Maris, Thierry'
'Hildgen, Patrice'
'Barrett, Christopher J.'

_publ_section_title
;
 Crystal structures of the solvent-free and ethanol disolvate forms of
 4,4'-(diazenediyl)bis(2,3,5,6-tetrafluorobenzoic acid) exemplifying
 self-stabilized azobenzene <i>cis</i>-configurations
;
_journal_coeditor_code WM5460
_journal_issue 10
_journal_name_full 'Acta Crystallographica Section E'
_journal_page_first 1486
_journal_page_last 1490
_journal_paper_doi 10.1107/S2056989018012781
_journal_volume 74
_journal_year 2018
_chemical_formula_iupac 'C14 H2 F8 N2 O4, 2C2 H6 O'
_chemical_formula_moiety 'C14 H2 F8 N2 O4, 2(C2 H6 O)'
_chemical_formula_sum 'C18 H14 F8 N2 O6'
_chemical_formula_weight 506.31
_chemical_name_systematic
;
<i>cis</i>-2,3,5,6,2',3',5',6'-Octafluoro-4,4'-azinodibenzoic acid
ethanol disolvate
;
_space_group_crystal_system triclinic
_space_group_IT_number 2
_space_group_name_Hall '-P 1'
_space_group_name_H-M_alt 'P -1'
_symmetry_space_group_name_Hall '-P 1'
_symmetry_space_group_name_H-M 'P -1'
_atom_sites_solution_hydrogens geom
_atom_sites_solution_primary dual
_audit_creation_method
;
Olex2 1.2
(compiled 2017.08.10 svn.r3458 for OlexSys, GUI svn.r5381)
;
_cell_angle_alpha 99.186(8)
_cell_angle_beta 99.112(8)
_cell_angle_gamma 99.950(8)
_cell_formula_units_Z 2
_cell_length_a 5.8188(9)
_cell_length_b 10.4579(16)
_cell_length_c 17.468(3)
_cell_measurement_reflns_used 9922
_cell_measurement_temperature 150
_cell_measurement_theta_max 55.056
_cell_measurement_theta_min 2.272
_cell_volume 1014.5(3)
_computing_cell_refinement
;
SAINT (Bruker, 2013)
;
_computing_data_collection
;
APEX2 (Bruker, 2013)
;
_computing_data_reduction
;
SAINT (Bruker, 2013)
;
_computing_molecular_graphics
;
<i>OLEX2</i> (Dolomanov <i>et al.</i>, 2009) and Mercury (Macrae <i>et
al.</i>,
2008)
;
_computing_publication_material
;
<i>OLEX2</i> (Dolomanov <i>et al.</i>, 2009) and <i>publCIF</i>
(Westrip,
2010)
;
_computing_structure_refinement
;
ShelXL2018 (Sheldrick, 2015b)
;
_computing_structure_solution
;
ShelXT (Sheldrick, 2015a)
;
_diffrn_ambient_temperature 150
_diffrn_detector 'CMOS Area detector'
_diffrn_detector_area_resol_mean 10.24
_diffrn_measured_fraction_theta_full 0.995
_diffrn_measured_fraction_theta_max 0.984
_diffrn_measurement_device 'k-geometry diffractometer'
_diffrn_measurement_device_type 'Bruker Venture Metaljet'
_diffrn_measurement_method '\w and \f scans'
_diffrn_radiation_monochromator 'Helios MX Mirror Optics'
_diffrn_radiation_probe x-ray
_diffrn_radiation_type GaK\a
_diffrn_radiation_wavelength 1.34139
_diffrn_reflns_av_unetI/netI 0.0849
_diffrn_reflns_limit_h_max 7
_diffrn_reflns_limit_h_min -7
_diffrn_reflns_limit_k_max 12
_diffrn_reflns_limit_k_min -12
_diffrn_reflns_limit_l_max 21
_diffrn_reflns_limit_l_min -21
_diffrn_reflns_number 18534
_diffrn_reflns_theta_full 53.594
_diffrn_reflns_theta_max 55.398
_diffrn_reflns_theta_min 2.271
_diffrn_source 'Metal Jet'
_exptl_absorpt_coefficient_mu 0.981
_exptl_absorpt_correction_T_max 0.7508
_exptl_absorpt_correction_T_min 0.5493
_exptl_absorpt_correction_type multi-scan
_exptl_absorpt_process_details
;
(<i>SADABS</i>; Krause <i>et al</i>., 2015)
;
_exptl_crystal_colour 'clear light yellow'
_exptl_crystal_density_diffrn 1.658
_exptl_crystal_description Platelet
_exptl_crystal_F_000 512
_exptl_crystal_size_max 0.25
_exptl_crystal_size_mid 0.075
_exptl_crystal_size_min 0.03
_refine_diff_density_max 0.488
_refine_diff_density_min -0.409
_refine_ls_extinction_coef 0.012(3)
_refine_ls_extinction_expression Fc^*^=kFc[1+0.001xFc^2^\l^3^/sin(2\q)]^-1/4^
_refine_ls_extinction_method
;
SHELXL-2018/3 (Sheldrick, 2015b)
;
_refine_ls_goodness_of_fit_ref 1.067
_refine_ls_hydrogen_treatment constr
_refine_ls_matrix_type full
_refine_ls_number_parameters 312
_refine_ls_number_reflns 18534
_refine_ls_number_restraints 0
_refine_ls_restrained_S_all 1.067
_refine_ls_R_factor_all 0.1159
_refine_ls_R_factor_gt 0.0930
_refine_ls_shift/su_max 0.000
_refine_ls_shift/su_mean 0.000
_refine_ls_structure_factor_coef Fsqd
_refine_ls_weighting_details 'w=1/[\s^2^(Fo^2^)+(0.1107P)^2^+2.0727P] where P=(Fo^2^+2Fc^2^)/3'
_refine_ls_weighting_scheme calc
_refine_ls_wR_factor_gt 0.2654
_refine_ls_wR_factor_ref 0.2884
_reflns_number_gt 13265
_reflns_number_total 18534
_reflns_threshold_expression 'I > 2\s(I)'
_cod_data_source_file wm5460sup1.cif
_cod_data_source_block I
_cod_database_code 2242647
_shelx_space_group_comment
;
The symmetry employed for this shelxl refinement is uniquely defined
by the following loop, which should always be used as a source of
symmetry information in preference to the above space-group names.
They are only intended as comments.
;
_shelx_estimated_absorpt_t_min 0.792
_shelx_estimated_absorpt_t_max 0.971

loop_
_space_group_symop_operation_xyz
'x, y, z'
'-x, -y, -z'

loop_
_atom_site_type_symbol
_atom_site_label
_atom_site_fract_x
_atom_site_fract_y
_atom_site_fract_z
_atom_site_U_iso_or_equiv
_atom_site_adp_type
_atom_site_calc_flag
_atom_site_occupancy
C C1 0.9889(11) 0.7393(6) 0.2014(3) 0.0597(15) Uani d 1
N N1 1.1558(10) 0.6593(6) 0.2222(3) 0.0672(14) Uani d 1
O O1 0.3501(7) 0.9771(4) 0.1079(2) 0.0653(11) Uani d 1
H H1 0.280864 1.028028 0.084501 0.098 Uiso calc 1
O O2 0.6726(7) 1.0908(4) 0.0774(2) 0.0618(11) Uani d 1
F F2 1.2702(6) 0.9263(4) 0.2709(2) 0.0770(11) Uani d 1
C C2 1.0604(10) 0.8764(6) 0.2215(3) 0.0584(15) Uani d 1
N N2 1.1060(10) 0.5642(6) 0.2555(3) 0.0687(14) Uani d 1
C C3 0.9249(11) 0.9584(6) 0.1927(3) 0.0595(15) Uani d 1
F F3 1.0065(7) 1.0886(3) 0.2150(2) 0.0708(10) Uani d 1
O O3 0.2387(10) 0.5170(5) 0.4479(3) 0.0861(14) Uani d 1
O O4 0.2042(10) 0.3099(5) 0.3888(3) 0.0897(15) Uani d 1
H H4 0.083481 0.299282 0.409650 0.135 Uiso calc 1
C C4 0.7100(10) 0.9097(6) 0.1410(3) 0.0546(14) Uani d 1
F F5 0.4289(6) 0.7189(3) 0.0718(2) 0.0708(10) Uani d 1
C C5 0.6371(10) 0.7738(6) 0.1226(3) 0.0563(14) Uani d 1
F F6 0.6944(7) 0.5586(3) 0.1279(2) 0.0705(10) Uani d 1
C C6 0.7702(11) 0.6899(6) 0.1508(3) 0.0589(15) Uani d 1
C C7 0.5754(11) 1.0025(6) 0.1050(3) 0.0565(14) Uani d 1
C C8 0.8909(11) 0.5411(6) 0.2860(3) 0.0605(15) Uani d 1
F F9 0.9583(7) 0.7550(3) 0.3629(2) 0.0771(11) Uani d 1
C C9 0.8279(12) 0.6306(6) 0.3424(3) 0.0617(15) Uani d 1
C C10 0.6437(12) 0.5963(6) 0.3793(3) 0.0618(15) Uani d 1
F F10 0.5974(8) 0.6915(4) 0.4324(2) 0.0811(11) Uani d 1
C C11 0.5087(11) 0.4687(6) 0.3642(3) 0.0590(15) Uani d 1
F F12 0.4592(7) 0.2513(4) 0.2879(2) 0.0802(11) Uani d 1
C C12 0.5750(12) 0.3767(6) 0.3080(3) 0.0636(16) Uani d 1
C C13 0.7577(12) 0.4126(6) 0.2712(3) 0.0626(16) Uani d 1
F F13 0.8152(8) 0.3206(4) 0.2172(2) 0.0811(11) Uani d 1
C C14 0.3069(12) 0.4362(7) 0.4047(4) 0.0656(17) Uani d 1
O O6 -0.1599(10) 0.2670(5) 0.4551(3) 0.0852(14) Uani d 1
H H6 -0.212334 0.326189 0.481383 0.128 Uiso calc 1
C C17 -0.3034(15) 0.1409(7) 0.4531(4) 0.084(2) Uani d 1
H H17A -0.472205 0.141429 0.433163 0.100 Uiso calc 1
H H17B -0.289254 0.121575 0.507162 0.100 Uiso calc 1
C C18 -0.2239(17) 0.0366(8) 0.4004(6) 0.104(3) Uani d 1
H H18A -0.222599 0.060904 0.348511 0.156 Uiso calc 1
H H18B -0.333646 -0.048393 0.394220 0.156 Uiso calc 1
H H18C -0.063561 0.028925 0.423832 0.156 Uiso calc 1
O O5 0.1322(7) 1.1419(4) 0.0494(2) 0.0656(11) Uani d 1
H H5 -0.008659 1.122255 0.055918 0.098 Uiso calc 1
C C15 0.2311(12) 1.2757(6) 0.0863(4) 0.0688(17) Uani d 1
H H15A 0.398341 1.297679 0.079716 0.083 Uiso calc 1
H H15B 0.230495 1.286243 0.143629 0.083 Uiso calc 1
C C16 0.0966(13) 1.3697(7) 0.0526(4) 0.0741(18) Uani d 1
H H16A 0.096171 1.359388 -0.004153 0.111 Uiso calc 1
H H16B 0.172803 1.460624 0.078785 0.111 Uiso calc 1
H H16C -0.067309 1.350866 0.061155 0.111 Uiso calc 1

loop_
_atom_site_aniso_label
_atom_site_aniso_U_11
_atom_site_aniso_U_22
_atom_site_aniso_U_33
_atom_site_aniso_U_12
_atom_site_aniso_U_13
_atom_site_aniso_U_23
C1 0.063(4) 0.066(4) 0.050(3) 0.020(3) 0.007(3) 0.009(3)
N1 0.071(3) 0.072(4) 0.063(3) 0.028(3) 0.008(3) 0.013(3)
O1 0.058(3) 0.069(3) 0.073(3) 0.017(2) 0.013(2) 0.018(2)
O2 0.066(3) 0.058(3) 0.058(2) 0.015(2) 0.0071(19) 0.0044(19)
F2 0.066(2) 0.079(2) 0.075(2) 0.0081(18) -0.0105(18) 0.0125(19)
C2 0.053(3) 0.064(4) 0.053(3) 0.006(3) 0.002(3) 0.009(3)
N2 0.078(4) 0.070(3) 0.061(3) 0.027(3) 0.010(3) 0.010(3)
C3 0.072(4) 0.049(3) 0.051(3) 0.009(3) 0.006(3) 0.002(3)
F3 0.079(2) 0.057(2) 0.066(2) 0.0060(17) -0.0002(17) 0.0014(16)
O3 0.095(4) 0.078(3) 0.078(3) 0.014(3) 0.025(3) -0.011(3)
O4 0.106(4) 0.064(3) 0.096(3) 0.008(3) 0.033(3) 0.004(3)
C4 0.057(3) 0.060(4) 0.044(3) 0.012(3) 0.009(2) 0.006(3)
F5 0.069(2) 0.063(2) 0.068(2) 0.0076(16) -0.0095(17) 0.0061(17)
C5 0.056(3) 0.062(4) 0.043(3) 0.008(3) 0.002(2) -0.001(3)
F6 0.087(3) 0.055(2) 0.062(2) 0.0166(17) 0.0014(18) 0.0017(16)
C6 0.072(4) 0.051(3) 0.049(3) 0.012(3) 0.004(3) 0.002(3)
C7 0.064(4) 0.055(4) 0.048(3) 0.015(3) 0.010(3) 0.000(3)
C8 0.072(4) 0.064(4) 0.048(3) 0.026(3) 0.008(3) 0.010(3)
F9 0.100(3) 0.059(2) 0.063(2) 0.0061(19) 0.0128(19) 0.0005(17)
C9 0.077(4) 0.052(4) 0.051(3) 0.013(3) 0.002(3) 0.004(3)
C10 0.076(4) 0.059(4) 0.047(3) 0.022(3) 0.003(3) 0.001(3)
F10 0.106(3) 0.062(2) 0.073(2) 0.018(2) 0.023(2) -0.0041(18)
C11 0.069(4) 0.060(4) 0.045(3) 0.019(3) 0.000(3) 0.004(3)
F12 0.100(3) 0.062(2) 0.067(2) 0.007(2) 0.012(2) -0.0072(17)
C12 0.079(4) 0.052(4) 0.050(3) 0.015(3) -0.005(3) -0.001(3)
C13 0.080(4) 0.060(4) 0.045(3) 0.025(3) 0.001(3) -0.001(3)
F13 0.104(3) 0.066(2) 0.071(2) 0.023(2) 0.022(2) -0.0042(18)
C14 0.074(4) 0.068(4) 0.049(3) 0.016(3) -0.005(3) 0.009(3)
O6 0.098(4) 0.061(3) 0.095(4) 0.017(3) 0.022(3) 0.007(3)
C17 0.100(6) 0.071(5) 0.075(4) 0.022(4) 0.011(4) 0.004(4)
C18 0.111(7) 0.074(5) 0.119(7) 0.022(5) 0.023(5) -0.008(5)
O5 0.063(3) 0.061(3) 0.070(3) 0.0148(19) 0.007(2) 0.005(2)
C15 0.065(4) 0.068(4) 0.068(4) 0.009(3) 0.004(3) 0.007(3)
C16 0.086(5) 0.069(4) 0.069(4) 0.019(4) 0.015(4) 0.015(3)

loop_
_atom_type_symbol
_atom_type_description
_atom_type_scat_dispersion_real
_atom_type_scat_dispersion_imag
_atom_type_scat_source
C C 0.0140 0.0070 'International Tables Vol C Tables 4.2.6.8 and 6.1.1.4'
H H 0.0000 0.0000 'International Tables Vol C Tables 4.2.6.8 and 6.1.1.4'
F F 0.0580 0.0410 'International Tables Vol C Tables 4.2.6.8 and 6.1.1.4'
N N 0.0250 0.0140 'International Tables Vol C Tables 4.2.6.8 and 6.1.1.4'
O O 0.0390 0.0250 'International Tables Vol C Tables 4.2.6.8 and 6.1.1.4'

loop_
_geom_angle_atom_site_label_1
_geom_angle_atom_site_label_2
_geom_angle_atom_site_label_3
_geom_angle
C2 C1 N1 118.9(5)
C6 C1 N1 123.7(6)
C6 C1 C2 116.6(5)
N2 N1 C1 122.3(5)
C7 O1 H1 109.5
F2 C2 C1 117.6(5)
F2 C2 C3 120.5(5)
C3 C2 C1 121.9(5)
N1 N2 C8 121.5(5)
C2 C3 C4 121.7(5)
F3 C3 C2 118.0(5)
F3 C3 C4 120.3(5)
C14 O4 H4 109.5
C3 C4 C7 120.2(5)
C5 C4 C3 116.3(5)
C5 C4 C7 123.4(5)
F5 C5 C4 119.5(5)
F5 C5 C6 117.5(5)
C6 C5 C4 122.9(5)
C5 C6 C1 120.6(5)
F6 C6 C1 119.3(5)
F6 C6 C5 120.1(5)
O1 C7 C4 113.0(5)
O2 C7 O1 125.3(5)
O2 C7 C4 121.7(6)
C9 C8 N2 124.6(6)
C9 C8 C13 115.6(6)
C13 C8 N2 118.5(6)
F9 C9 C8 118.7(6)
F9 C9 C10 119.0(6)
C10 C9 C8 122.3(6)
C9 C10 C11 122.4(6)
F10 C10 C9 117.1(6)
F10 C10 C11 120.5(6)
C10 C11 C12 115.5(6)
C10 C11 C14 120.6(6)
C12 C11 C14 123.9(6)
F12 C12 C11 121.5(6)
F12 C12 C13 117.1(6)
C13 C12 C11 121.5(6)
C12 C13 C8 122.8(6)
C12 C13 F13 119.5(6)
F13 C13 C8 117.8(6)
O3 C14 O4 122.1(7)
O3 C14 C11 123.8(6)
O4 C14 C11 114.2(6)
C17 O6 H6 109.5
O6 C17 H17A 109.8
O6 C17 H17B 109.8
O6 C17 C18 109.5(7)
H17A C17 H17B 108.2
C18 C17 H17A 109.8
C18 C17 H17B 109.8
C17 C18 H18A 109.5
C17 C18 H18B 109.5
C17 C18 H18C 109.5
H18A C18 H18B 109.5
H18A C18 H18C 109.5
H18B C18 H18C 109.5
C15 O5 H5 109.5
O5 C15 H15A 109.2
O5 C15 H15B 109.2
O5 C15 C16 112.2(5)
H15A C15 H15B 107.9
C16 C15 H15A 109.2
C16 C15 H15B 109.2
C15 C16 H16A 109.5
C15 C16 H16B 109.5
C15 C16 H16C 109.5
H16A C16 H16B 109.5
H16A C16 H16C 109.5
H16B C16 H16C 109.5

loop_
_geom_bond_atom_site_label_1
_geom_bond_atom_site_label_2
_geom_bond_distance
C1 N1 1.429(8)
C1 C2 1.393(8)
C1 C6 1.392(8)
N1 N2 1.244(7)
O1 H1 0.8400
O1 C7 1.303(7)
O2 C7 1.206(7)
F2 C2 1.345(6)
C2 C3 1.363(8)
N2 C8 1.434(8)
C3 F3 1.334(6)
C3 C4 1.383(8)
O3 C14 1.203(8)
O4 H4 0.8400
O4 C14 1.318(8)
C4 C5 1.380(8)
C4 C7 1.500(8)
F5 C5 1.356(6)
C5 C6 1.366(8)
F6 C6 1.342(7)
C8 C9 1.386(8)
C8 C13 1.393(9)
F9 C9 1.349(7)
C9 C10 1.361(9)
C10 F10 1.341(7)
C10 C11 1.388(9)
C11 C12 1.409(9)
C11 C14 1.482(9)
F12 C12 1.331(7)
C12 C13 1.356(9)
C13 F13 1.359(7)
O6 H6 0.8400
O6 C17 1.425(9)
C17 H17A 0.9900
C17 H17B 0.9900
C17 C18 1.498(11)
C18 H18A 0.9800
C18 H18B 0.9800
C18 H18C 0.9800
O5 H5 0.8400
O5 C15 1.422(7)
C15 H15A 0.9900
C15 H15B 0.9900
C15 C16 1.493(9)
C16 H16A 0.9800
C16 H16B 0.9800
C16 H16C 0.9800

loop_
_geom_hbond_atom_site_label_D
_geom_hbond_atom_site_label_H
_geom_hbond_atom_site_label_A
_geom_hbond_site_symmetry_A
_geom_hbond_distance_DH
_geom_hbond_distance_HA
_geom_hbond_distance_DA
_geom_hbond_angle_DHA
_geom_hbond_publ_flag
O1 H1 O5 . 0.84 1.72 2.556(5) 171.9 yes
O4 H4 O6 . 0.84 1.74 2.579(7) 175.7 yes
O6 H6 O3 2_566 0.84 1.93 2.751(7) 163.9 yes
O5 H5 O2 1_455 0.84 1.93 2.771(6) 175.2 yes

loop_
_geom_torsion_atom_site_label_1
_geom_torsion_atom_site_label_2
_geom_torsion_atom_site_label_3
_geom_torsion_atom_site_label_4
_geom_torsion
C1 N1 N2 C8 -9.8(9)
C1 C2 C3 F3 180.0(5)
C1 C2 C3 C4 -0.9(9)
N1 C1 C2 F2 -10.8(8)
N1 C1 C2 C3 169.2(5)
N1 C1 C6 C5 -168.7(5)
N1 C1 C6 F6 9.2(9)
N1 N2 C8 C9 -58.6(8)
N1 N2 C8 C13 135.3(6)
F2 C2 C3 F3 -0.1(8)
F2 C2 C3 C4 179.1(5)
C2 C1 N1 N2 131.6(6)
C2 C1 C6 C5 0.7(9)
C2 C1 C6 F6 178.5(5)
C2 C3 C4 C5 2.3(8)
C2 C3 C4 C7 -174.8(5)
N2 C8 C9 F9 9.7(8)
N2 C8 C9 C10 -168.4(5)
N2 C8 C13 C12 168.7(5)
N2 C8 C13 F13 -11.5(8)
C3 C4 C5 F5 -179.6(5)
C3 C4 C5 C6 -2.3(8)
C3 C4 C7 O1 -133.7(6)
C3 C4 C7 O2 45.9(8)
F3 C3 C4 C5 -178.6(5)
F3 C3 C4 C7 4.4(8)
C4 C5 C6 C1 0.8(9)
C4 C5 C6 F6 -177.0(5)
F5 C5 C6 C1 178.2(5)
F5 C5 C6 F6 0.4(8)
C5 C4 C7 O1 49.5(7)
C5 C4 C7 O2 -130.9(6)
C6 C1 N1 N2 -59.3(8)
C6 C1 C2 F2 179.4(5)
C6 C1 C2 C3 -0.7(9)
C7 C4 C5 F5 -2.6(8)
C7 C4 C5 C6 174.7(5)
C8 C9 C10 F10 -179.3(5)
C8 C9 C10 C11 1.3(9)
F9 C9 C10 F10 2.5(8)
F9 C9 C10 C11 -176.8(5)
C9 C8 C13 C12 1.3(8)
C9 C8 C13 F13 -178.9(5)
C9 C10 C11 C12 0.0(8)
C9 C10 C11 C14 -178.9(5)
C10 C11 C12 F12 -179.6(5)
C10 C11 C12 C13 -0.5(8)
C10 C11 C14 O3 5.0(9)
C10 C11 C14 O4 -175.8(5)
F10 C10 C11 C12 -179.4(5)
F10 C10 C11 C14 1.7(8)
C11 C12 C13 C8 -0.1(9)
C11 C12 C13 F13 -179.9(5)
F12 C12 C13 C8 179.0(5)
F12 C12 C13 F13 -0.8(8)
C12 C11 C14 O3 -173.8(6)
C12 C11 C14 O4 5.4(8)
C13 C8 C9 F9 176.3(5)
C13 C8 C9 C10 -1.9(8)
C14 C11 C12 F12 -0.8(8)
C14 C11 C12 C13 178.3(5)

loop_
_twin_individual_id
_twin_individual_mass_fraction_refined
1 0.646(10)
2 0.354(10)

_cod_database_fobs_code 2242647
